data_1007016
loop_
_publ_author_name
'Blum, D'
'Durif, A'
'Guitel, J C'

_publ_section_title
;
Un arseniate acide de baryum Ba H~6~ As~4~ O~14~ . Un nouveau type
d'anion cyclique: As~4~ O~14~
;
_journal_coden_ASTM ACBCAR
_journal_name_full 'Acta Crystallographica B (24,1968-38,1982)'
_journal_page_first 3222
_journal_page_last 3224
_journal_paper_doi 10.1107/S0567740877010619
_journal_volume 33
_journal_year 1977
_chemical_formula_structural 'Ba H6 As4 O14'
_chemical_formula_sum 'As4 Ba H6 O14'
_chemical_name_systematic
;
Barium hexahydrogen cyclo-14-oxotetraarsenate
;
_space_group_IT_number 53
_symmetry_cell_setting orthorhombic
_symmetry_Int_Tables_number 53
_symmetry_space_group_name_Hall '-P 2ab 2'
_symmetry_space_group_name_H-M 'P m a n'
_cell_angle_alpha 90
_cell_angle_beta 90
_cell_angle_gamma 90
_cell_formula_units_Z 2
_cell_length_a 8.496(3)
_cell_length_b 11.249(8)
_cell_length_c 5.858(3)
_cell_volume 559.9
_refine_ls_R_factor_all 0.051
_cod_original_formula_sum 'H6 As4 Ba O14'
_cod_database_code 1007016

loop_
_symmetry_equiv_pos_as_xyz
x,y,z
x,-y,-z
1/2-x,1/2-y,z
1/2-x,1/2+y,-z
-x,-y,-z
-x,y,z
1/2+x,1/2+y,-z
1/2+x,1/2-y,z

loop_
_atom_site_label
_atom_site_type_symbol
_atom_site_symmetry_multiplicity
_atom_site_Wyckoff_symbol
_atom_site_fract_x
_atom_site_fract_y
_atom_site_fract_z
_atom_site_occupancy
_atom_site_attached_hydrogens
_atom_site_calc_flag
Ba1 Ba2+ 2 b 0.5 0. 0. 1. 0 d
As1 As5+ 4 f 0.16606(6) 0. 0.5 1. 0 d
As2 As5+ 4 h 0. 0.19030(5) 0.7843(1) 1. 0 d
O1 O2- 8 i 0.1656(3) 0.1038(2) 0.7532(5) 1. 0 d
O2 O2- 4 h 0. 0.3175(4) 0.6419(8) 1. 0 d
O3 O2- 4 h 0. 0.2398(4) 0.0591(8) 1. 0 d
O4 O2- 4 h 0. 0.0849(3) 0.3822(7) 1. 0 d
O5 O2- 8 i 0.1968(4) 0.4135(3) 0.3457(5) 1. 0 d
H1 H1+ 4 h -1. -1. -1. 3. 0 dum

loop_
_atom_type_symbol
_atom_type_oxidation_number
Ba2+ 2.000
As5+ 5.000
O2- -2.000
H1+ 1.000
